data_7251700
loop_
_publ_author_name
'Chen, Jie'
'Kong, Lingfang'
'Zhang, Qinggang'
'Shi, Wenjing'
'Zhang, Shiyong'
'Qu, Hongen'
'Xu, Guohai'
'Zhou, Zhonggao'
'Chen, Yiwang'

_publ_section_title
;
 Constructing highly reactive Pd nanoparticles with \p bonds in
 imidazolium-based metal--organic frameworks for chemoselective CO2
 multicomponent transformation
;
_journal_issue 3
_journal_name_full 'Green Chemistry'
_journal_page_first 1691
_journal_page_last 1703
_journal_paper_doi 10.1039/D5GC04311E
_journal_volume 28
_journal_year 2026
_chemical_formula_moiety 'C18 H13.5 Er N3 O7, 0.85(H2 O), 7[H2O]'
_chemical_formula_sum 'C18 H15.2 Er N3 O7.85'
_chemical_formula_weight 566.39
_space_group_crystal_system tetragonal
_space_group_IT_number 87
_space_group_name_Hall '-I 4'
_space_group_name_H-M_alt 'I 4/m'
_atom_sites_solution_hydrogens mixed
_atom_sites_solution_primary dual
_atom_sites_solution_secondary difmap
_audit_creation_date 2024-12-28
_audit_creation_method
;
Olex2 1.5
(compiled 2022.04.07 svn.rca3783a0 for OlexSys, GUI svn.r6498)
;
_audit_update_record
;
2024-12-28 deposited with the CCDC.	2025-12-09 downloaded from the CCDC.
;
_cell_angle_alpha 90
_cell_angle_beta 90
_cell_angle_gamma 90
_cell_formula_units_Z 16
_cell_length_a 19.41710(10)
_cell_length_b 19.41710(10)
_cell_length_c 27.6192(3)
_cell_measurement_reflns_used 13415
_cell_measurement_temperature 99.99(10)
_cell_measurement_theta_max 74.8440
_cell_measurement_theta_min 3.1900
_cell_volume 10413.09(14)
_computing_cell_refinement 'CrysAlisPro 1.171.42.89a (Rigaku OD, 2023)'
_computing_data_collection 'CrysAlisPro 1.171.42.89a (Rigaku OD, 2023)'
_computing_data_reduction 'CrysAlisPro 1.171.42.89a (Rigaku OD, 2023)'
_computing_molecular_graphics 'Olex2 1.5 (Dolomanov et al., 2009)'
_computing_publication_material 'Olex2 1.5 (Dolomanov et al., 2009)'
_computing_structure_refinement 'SHELXL 2019/3 (Sheldrick, 2015)'
_computing_structure_solution 'SHELXT 2018/2 (Sheldrick, 2018)'
_diffrn_ambient_temperature 99.99(10)
_diffrn_detector_area_resol_mean 10.0000
_diffrn_detector_type HyPix
_diffrn_measured_fraction_theta_full 0.998
_diffrn_measured_fraction_theta_max 0.982
_diffrn_measurement_details
;
List of Runs (angles in degrees, time in seconds):

  # Type    Start    End  Width  t~exp~   \w     \q     \k     \f   Frames
#--------------------------------------------------------------------------
  1  \w     70.00  96.00   0.50    0.37    --  111.82  15.00  60.00   52
  2  \w     83.00 118.00   0.50    0.37    --  111.82  45.00 120.00   70
  3  \w    125.00 172.00   0.50    0.37    --  111.82  45.00 120.00   94
  4  \w    134.00 171.00   0.50    0.37    --  111.82  15.00  60.00   74
  5  \w     84.00 110.00   0.50    0.37    --  111.82  32.00 -48.00   52
  6  \w     84.00 168.00   0.50    0.37    --  111.82 111.00   0.00  168
  7  \w     85.00 147.00   0.50    0.37    --  111.82  98.00 145.00  124
  8  \w     40.00  66.00   0.50    0.37    --  111.82 -61.00 120.00   52
  9  \w    -26.00  22.00   0.50    0.09    --   39.57 -19.00   0.00   96
 10  \w     42.00  67.00   0.50    0.37    --  111.82 -61.00 -60.00   50
 11  \w     39.00  64.00   0.50    0.37    --  111.82 -61.00 -90.00   50
 12  \w     41.00  67.00   0.50    0.37    --  111.82 -61.00-120.00   52
 13  \w     42.00 108.00   0.50    0.37    --  111.82-111.00-120.00  132
 14  \w     65.00 103.00   0.50    0.37    --  111.82-106.00 -53.00   76
 15  \w     45.00  70.00   0.50    0.37    --  111.82 -98.00  38.00   50
 16  \w     35.00  98.00   0.50    0.37    --  111.82-111.00  60.00  126
 17  \w     39.00 102.00   0.50    0.37    --  111.82 -94.00  90.00  126
 18  \w     17.00  72.00   0.50    0.09    --   39.57-125.00 150.00  110
 19  \w     50.00  83.00   0.50    0.09    --   39.57-106.00 -53.00   66
 20  \w      5.00  30.00   0.50    0.09    --   39.57-106.00 -53.00   50
 21  \w    -92.00 -20.00   0.50    0.09    --  -52.00 -32.00 152.00  144
 22  \w    -39.00  19.00   0.50    0.09    --  -52.00  32.00 -48.00  116
;
_diffrn_measurement_device 'four-circle diffractometer'
_diffrn_measurement_device_type 'Bruker APEX-II CCD'
_diffrn_measurement_method '\f and \w scans'
_diffrn_radiation_type CuK\a
_diffrn_radiation_wavelength 1.54178
_diffrn_reflns_av_R_equivalents 0.0291
_diffrn_reflns_av_unetI/netI 0.0225
_diffrn_reflns_Laue_measured_fraction_full 0.998
_diffrn_reflns_Laue_measured_fraction_max 0.982
_diffrn_reflns_limit_h_max 24
_diffrn_reflns_limit_h_min -23
_diffrn_reflns_limit_k_max 23
_diffrn_reflns_limit_k_min -23
_diffrn_reflns_limit_l_max 34
_diffrn_reflns_limit_l_min -34
_diffrn_reflns_number 25216
_diffrn_reflns_point_group_measured_fraction_full 0.998
_diffrn_reflns_point_group_measured_fraction_max 0.982
_diffrn_reflns_theta_full 67.679
_diffrn_reflns_theta_max 75.752
_diffrn_reflns_theta_min 2.782
_diffrn_standards_number 0
_exptl_absorpt_coefficient_mu 6.336
_exptl_absorpt_correction_T_max 1.00000
_exptl_absorpt_correction_T_min 0.32796
_exptl_absorpt_correction_type none
_exptl_absorpt_process_details
;
CrysAlisPro 1.171.42.89a (Rigaku Oxford Diffraction, 2023)
Empirical absorption correction using spherical harmonics,
implemented in SCALE3 ABSPACK scaling algorithm.
;
_exptl_crystal_colour pink
_exptl_crystal_colour_primary pink
_exptl_crystal_density_diffrn 1.445
_exptl_crystal_density_method 'not measured'
_exptl_crystal_description block
_exptl_crystal_F_000 4400
_exptl_crystal_size_max 0.13
_exptl_crystal_size_mid 0.12
_exptl_crystal_size_min 0.1
_refine_diff_density_max 1.394
_refine_diff_density_min -1.486
_refine_diff_density_rms 0.168
_refine_ls_extinction_method none
_refine_ls_goodness_of_fit_ref 1.126
_refine_ls_hydrogen_treatment constr
_refine_ls_matrix_type full
_refine_ls_number_parameters 318
_refine_ls_number_reflns 5458
_refine_ls_number_restraints 78
_refine_ls_restrained_S_all 1.123
_refine_ls_R_factor_all 0.0605
_refine_ls_R_factor_gt 0.0581
_refine_ls_shift/su_max 0.001
_refine_ls_shift/su_mean 0.000
_refine_ls_structure_factor_coef Fsqd
_refine_ls_weighting_details 'w=1/[\s^2^(Fo^2^)+(0.0478P)^2^+257.8953P] where P=(Fo^2^+2Fc^2^)/3'
_refine_ls_weighting_scheme calc
_refine_ls_wR_factor_gt 0.1503
_refine_ls_wR_factor_ref 0.1515
_reflns_Friedel_coverage 0.000
_reflns_number_gt 5083
_reflns_number_total 5458
_reflns_threshold_expression 'I > 2\s(I)'
_cod_data_source_file d5gc04311e2.cif
_cod_data_source_block 1k
_cod_original_cell_volume 10413.09(16)
_cod_original_formula_sum 'C18 H15.20 Er N3 O7.85'
_cod_database_code 7251700
_shelx_shelxl_version_number 2019/3
_shelx_space_group_comment
;
The symmetry employed for this shelxl refinement is uniquely defined
by the following loop, which should always be used as a source of
symmetry information in preference to the above space-group names.
They are only intended as comments.
;
_shelx_estimated_absorpt_t_max 0.570
_shelx_estimated_absorpt_t_min 0.493
_olex2_refinement_description
;
1. Fixed Uiso
 At 1.2 times of:
  All C(H) groups
 At 1.5 times of:
  All C(H,H,H) groups, All O(H,H) groups
2. Uiso/Uaniso restraints and constraints
C16 \\sim C20 \\sim N4 \\sim C17 \\sim N3 \\sim C19 \\sim C18 \\sim O8 \\sim O9
\\sim O10: within 2A with sigma of 0.01 and sigma for terminal atoms of 0.02
within 2A
3. Others
 Fixed Sof: H16(0.5) C20(0.5) H20A(0.5) H20B(0.5) H20C(0.5) N4(0.5) C17(0.5)
 H17(0.5) N3(0.5) C19(0.5) H19(0.5) C18(0.5) H18(0.5) O9(0.35) H9A(0.35)
 H9B(0.35) O8(0.25) H8A(0.25) H8B(0.25) O10(0.25) H10A(0.25) H10B(0.25)
4.a Riding coordinates:
 O9(H9A,H9B), O8(H8A,H8B), O10(H10A,H10B)
4.b Aromatic/amide H refined with riding coordinates:
 C6(H6), C15(H15), C9(H9), C16(H16), C4(H4), C7(H7), C10(H10), C11(H11),
 C17(H17), C19(H19), C18(H18)
4.c Idealised Me refined as rotating group:
 C12(H12A,H12B,H12C), C20(H20A,H20B,H20C)
;
_smtbx_masks_special_details
;
A solvent mask was calculated and 1106 electrons were 
found in a volume of 3756\%A^3^ in 1 void per unit cell. 
This is consistent with the presence of 
7[H2O] per Asymmetric Unit 
which account for 1120 electrons 
per unit cell.
;
_smtbx_masks_void_probe_radius 1.2
_smtbx_masks_void_truncation_radius 1.2
_olex2_submission_special_instructions 'No special instructions were received'
_oxdiff_exptl_absorpt_empirical_details
;
Empirical correction (ABSPACK) includes:
- Absorption correction using spherical harmonics
- Frame scaling
;

loop_
_space_group_symop_operation_xyz
'x, y, z'
'-y, x, z'
'-x, -y, z'
'y, -x, z'
'x+1/2, y+1/2, z+1/2'
'-y+1/2, x+1/2, z+1/2'
'-x+1/2, -y+1/2, z+1/2'
'y+1/2, -x+1/2, z+1/2'
'-x, -y, -z'
'y, -x, -z'
'x, y, -z'
'-y, x, -z'
'-x+1/2, -y+1/2, -z+1/2'
'y+1/2, -x+1/2, -z+1/2'
'x+1/2, y+1/2, -z+1/2'
'-y+1/2, x+1/2, -z+1/2'

loop_
_atom_site_label
_atom_site_type_symbol
_atom_site_fract_x
_atom_site_fract_y
_atom_site_fract_z
_atom_site_U_iso_or_equiv
_atom_site_adp_type
_atom_site_occupancy
_atom_site_site_symmetry_order
_atom_site_calc_flag
_atom_site_refinement_flags_posn
_atom_site_refinement_flags_adp
_atom_site_refinement_flags_occupancy
_atom_site_disorder_assembly
_atom_site_disorder_group
Er1 Er 0.41868(2) 0.05718(2) 0.20479(2) 0.01748(13) Uani 1 1 d . . . . .
O5 O 0.4631(2) 0.1155(2) 0.12958(15) 0.0208(9) Uani 1 1 d . . . . .
O6 O 0.4144(3) 0.0136(2) 0.12438(16) 0.0285(10) Uani 1 1 d . . . . .
N2 N 0.4459(3) 0.2941(3) 0.1189(2) 0.0295(12) Uani 1 1 d . . . . .
C6 C 0.2940(4) 0.2904(3) 0.3210(2) 0.0264(13) Uani 1 1 d . . . . .
H6 H 0.268906 0.289363 0.350552 0.032 Uiso 1 1 calc R U . . .
N1 N 0.4093(3) 0.3031(3) 0.1925(2) 0.0246(11) Uani 1 1 d . . . . .
C14 C 0.4387(3) 0.0716(3) 0.0503(2) 0.0176(11) Uani 1 1 d . . . . .
C13 C 0.4398(3) 0.0679(3) 0.1046(2) 0.0195(12) Uani 1 1 d . . . . .
C15 C 0.4924(3) 0.0994(3) 0.0251(2) 0.0213(12) Uani 1 1 d . . . . .
H15 H 0.530178 0.118953 0.042145 0.026 Uiso 1 1 calc R U . . .
C9 C 0.4041(3) 0.2677(3) 0.1518(2) 0.0238(13) Uani 1 1 d . . . . .
H9 H 0.374792 0.229098 0.146903 0.029 Uiso 1 1 calc R U . . .
C16 C 0.3825(3) 0.0444(3) 0.0251(2) 0.0204(12) Uani 1 1 d . U . . .
H16 H 0.344401 0.025892 0.042329 0.024 Uiso 0.5 1 calc R U P A -2
C4 C 0.3116(3) 0.3354(3) 0.2415(2) 0.0221(12) Uani 1 1 d . . . . .
H4 H 0.298869 0.366384 0.216417 0.027 Uiso 1 1 calc R U . . .
C7 C 0.3530(3) 0.2511(3) 0.3159(2) 0.0259(13) Uani 1 1 d . . . . .
H7 H 0.368325 0.223597 0.342180 0.031 Uiso 1 1 calc R U . . .
C5 C 0.2715(3) 0.3316(3) 0.2829(2) 0.0226(13) Uani 1 1 d . . . . .
C3 C 0.3695(3) 0.2953(3) 0.2360(2) 0.0227(12) Uani 1 1 d . . . . .
C2 C 0.3904(3) 0.2511(3) 0.2727(2) 0.0222(12) Uani 1 1 d . . . . .
C10 C 0.4579(4) 0.3551(4) 0.1853(3) 0.0357(17) Uani 1 1 d . . . . .
H10 H 0.472754 0.388537 0.208102 0.043 Uiso 1 1 calc R U . . .
C11 C 0.4793(4) 0.3480(4) 0.1388(3) 0.0415(18) Uani 1 1 d . . . . .
H11 H 0.512339 0.376205 0.122956 0.050 Uiso 1 1 calc R U . . .
C12 C 0.4516(4) 0.2700(4) 0.0684(3) 0.0394(18) Uani 1 1 d . . . . .
H12A H 0.435193 0.222423 0.066134 0.059 Uiso 1 1 calc R U . . .
H12B H 0.499870 0.272194 0.058039 0.059 Uiso 1 1 calc R U . . .
H12C H 0.423617 0.299521 0.047340 0.059 Uiso 1 1 calc R U . . .
C20 C 0.1835(10) 0.0095(12) 0.1304(7) 0.041(4) Uani 0.5 1 d . U P B -1
H20A H 0.196929 -0.010990 0.161372 0.062 Uiso 0.5 1 calc R U P B -1
H20B H 0.140373 -0.011347 0.119224 0.062 Uiso 0.5 1 calc R U P B -1
H20C H 0.177015 0.059227 0.134457 0.062 Uiso 0.5 1 calc R U P B -1
N4 N 0.2373(6) -0.0029(8) 0.0947(5) 0.038(2) Uani 0.5 1 d . U P B -1
C17 C 0.2853(7) 0.0410(8) 0.0824(5) 0.030(2) Uani 0.5 1 d . U P B -1
H17 H 0.292091 0.085420 0.095922 0.036 Uiso 0.5 1 calc R U P B -1
N3 N 0.3233(6) 0.0123(6) 0.0472(4) 0.028(2) Uani 0.5 1 d . U P B -1
C19 C 0.2424(10) -0.0628(10) 0.0661(6) 0.041(3) Uani 0.5 1 d . U P B -1
H19 H 0.213301 -0.102133 0.066968 0.049 Uiso 0.5 1 calc R U P B -1
C18 C 0.2986(9) -0.0521(9) 0.0365(6) 0.042(3) Uani 0.5 1 d . U P B -1
H18 H 0.316671 -0.083226 0.013153 0.050 Uiso 0.5 1 calc R U P B -1
O7 O 0.4604(2) -0.0545(2) 0.21366(15) 0.0165(8) Uani 1 1 d . . . . .
O2 O 0.4803(2) 0.1806(2) 0.30265(16) 0.0256(10) Uani 1 1 d . . . . .
O1 O 0.4497(2) 0.1695(2) 0.22521(15) 0.0213(9) Uani 1 1 d . . . . .
C1 C 0.4465(3) 0.1970(3) 0.2664(2) 0.0227(13) Uani 1 1 d . . . . .
O4 O 0.1791(2) 0.3961(2) 0.24927(15) 0.0214(9) Uani 1 1 d . . . . .
O3 O 0.1759(2) 0.3735(2) 0.32743(15) 0.0213(9) Uani 1 1 d . . . . .
C8 C 0.2058(3) 0.3703(3) 0.2872(2) 0.0201(12) Uani 1 1 d . . . . .
O9 O 0.3423(12) -0.0920(12) 0.0774(8) 0.069(4) Uani 0.35 1 d . U P C -2
H9A H 0.334769 -0.051133 0.065634 0.104 Uiso 0.35 1 d R U P C -2
H9B H 0.301409 -0.109533 0.081304 0.104 Uiso 0.35 1 d R U P C -2
O8 O 0.2102(13) -0.0755(14) 0.0686(9) 0.042(3) Uani 0.25 1 d . U P D -2
H8A H 0.215091 -0.036303 0.083461 0.063 Uiso 0.25 1 d R U P D -2
H8B H 0.169771 -0.090073 0.077441 0.063 Uiso 0.25 1 d R U P D -2
O10 O 0.1999(15) 0.0206(16) 0.1451(10) 0.038(4) Uani 0.25 1 d . U P E -2
H10A H 0.158392 0.013676 0.156011 0.057 Uiso 0.25 1 d R U P E -2
H10B H 0.210982 0.061166 0.155901 0.057 Uiso 0.25 1 d R U P E -2

loop_
_atom_site_aniso_label
_atom_site_aniso_U_11
_atom_site_aniso_U_22
_atom_site_aniso_U_33
_atom_site_aniso_U_23
_atom_site_aniso_U_13
_atom_site_aniso_U_12
Er1 0.0204(2) 0.0200(2) 0.01203(19) 0.00087(12) -0.00141(12) -0.00056(13)
O5 0.024(2) 0.023(2) 0.015(2) -0.0028(16) -0.0039(16) -0.0024(17)
O6 0.045(3) 0.026(2) 0.015(2) 0.0030(18) -0.0009(19) -0.007(2)
N2 0.035(3) 0.027(3) 0.027(3) -0.002(2) 0.005(2) 0.003(2)
C6 0.030(3) 0.025(3) 0.024(3) 0.001(3) 0.000(3) 0.004(3)
N1 0.026(3) 0.025(3) 0.023(3) 0.002(2) -0.001(2) -0.009(2)
C14 0.023(3) 0.019(3) 0.011(2) 0.004(2) -0.003(2) 0.004(2)
C13 0.021(3) 0.029(3) 0.008(2) -0.004(2) 0.000(2) 0.003(2)
C15 0.026(3) 0.024(3) 0.014(3) -0.002(2) -0.004(2) 0.001(2)
C9 0.028(3) 0.024(3) 0.019(3) 0.003(2) 0.004(2) 0.003(3)
C16 0.022(3) 0.027(3) 0.012(3) 0.002(2) 0.003(2) 0.000(2)
C4 0.022(3) 0.024(3) 0.021(3) 0.000(2) -0.004(2) -0.001(2)
C7 0.028(3) 0.028(3) 0.022(3) 0.004(3) -0.006(3) 0.007(3)
C5 0.025(3) 0.021(3) 0.022(3) -0.005(2) -0.007(2) -0.006(2)
C3 0.026(3) 0.024(3) 0.018(3) -0.003(2) -0.001(2) -0.003(2)
C2 0.025(3) 0.029(3) 0.013(3) -0.005(2) -0.005(2) -0.001(2)
C10 0.047(4) 0.029(4) 0.031(4) -0.002(3) 0.005(3) -0.018(3)
C11 0.047(5) 0.040(4) 0.037(4) 0.008(3) 0.009(4) -0.015(4)
C12 0.051(5) 0.044(4) 0.023(4) 0.002(3) 0.014(3) 0.004(4)
C20 0.036(9) 0.055(10) 0.033(9) 0.009(8) 0.008(7) 0.004(8)
N4 0.030(5) 0.056(5) 0.026(4) 0.002(4) 0.002(4) -0.004(4)
C17 0.025(5) 0.043(6) 0.023(5) -0.007(5) 0.002(4) -0.008(5)
N3 0.027(4) 0.038(5) 0.019(4) -0.002(4) 0.001(4) -0.008(4)
C19 0.039(6) 0.055(6) 0.029(5) -0.001(5) 0.003(5) -0.012(5)
C18 0.039(5) 0.052(5) 0.034(5) -0.001(5) 0.000(5) -0.009(5)
O7 0.0143(19) 0.0183(19) 0.0168(19) -0.0010(15) 0.0005(15) -0.0033(15)
O2 0.026(2) 0.028(2) 0.023(2) -0.0040(18) -0.0018(18) -0.0014(18)
O1 0.022(2) 0.025(2) 0.016(2) -0.0012(17) -0.0037(16) 0.0041(17)
C1 0.020(3) 0.021(3) 0.027(3) 0.006(2) -0.006(2) -0.001(2)
O4 0.024(2) 0.024(2) 0.016(2) 0.0012(16) -0.0044(16) -0.0002(17)
O3 0.023(2) 0.023(2) 0.018(2) 0.0009(17) -0.0006(17) -0.0010(17)
C8 0.026(3) 0.015(3) 0.019(3) 0.004(2) -0.001(2) -0.007(2)
O9 0.075(9) 0.067(9) 0.066(9) 0.009(8) -0.010(8) 0.004(8)
O8 0.034(7) 0.061(7) 0.031(6) -0.001(6) 0.001(6) -0.005(6)
O10 0.034(9) 0.047(9) 0.032(9) 0.002(8) -0.007(7) -0.008(7)

loop_
_atom_type_symbol
_atom_type_description
_atom_type_scat_dispersion_real
_atom_type_scat_dispersion_imag
_atom_type_scat_source
C C 0.0181 0.0091 'International Tables Vol C Tables 4.2.6.8 and 6.1.1.4'
H H 0.0000 0.0000 'International Tables Vol C Tables 4.2.6.8 and 6.1.1.4'
Er Er -9.4367 3.9380 'International Tables Vol C Tables 4.2.6.8 and 6.1.1.4'
N N 0.0311 0.0180 'International Tables Vol C Tables 4.2.6.8 and 6.1.1.4'
O O 0.0492 0.0322 'International Tables Vol C Tables 4.2.6.8 and 6.1.1.4'

loop_
_geom_angle_atom_site_label_1
_geom_angle_atom_site_label_2
_geom_angle_atom_site_label_3
_geom_angle
_geom_angle_site_symmetry_1
_geom_angle_site_symmetry_3
_geom_angle_publ_flag
O6 Er1 O5 53.25(14) . . ?
O6 Er1 O2 71.17(16) . 16_545 ?
O6 Er1 O4 125.94(16) . 13 ?
O6 Er1 O3 80.21(16) . 13 ?
O7 Er1 O5 141.65(14) 14 . ?
O7 Er1 O5 75.81(14) 3_655 . ?
O7 Er1 O5 112.75(14) . . ?
O7 Er1 O6 97.10(16) 3_655 . ?
O7 Er1 O6 77.22(15) . . ?
O7 Er1 O6 148.87(15) 14 . ?
O7 Er1 O7 71.05(16) 14 3_655 ?
O7 Er1 O7 67.83(16) . 3_655 ?
O7 Er1 O7 71.64(16) . 14 ?
O7 Er1 O2 141.16(14) 3_655 16_545 ?
O7 Er1 O2 73.43(14) . 16_545 ?
O7 Er1 O2 99.65(14) 14 16_545 ?
O7 Er1 O1 139.09(14) . . ?
O7 Er1 O4 123.95(14) . 13 ?
O7 Er1 O4 74.23(14) 14 13 ?
O7 Er1 O4 136.28(14) 3_655 13 ?
O7 Er1 O3 144.35(14) . 13 ?
O7 Er1 O3 126.77(14) 14 13 ?
O7 Er1 O3 142.83(14) 3_655 13 ?
O2 Er1 O5 118.36(14) 16_545 . ?
O2 Er1 O4 70.11(15) 16_545 13 ?
O1 Er1 O5 71.95(14) . . ?
O1 Er1 O6 124.59(15) . . ?
O1 Er1 O7 74.82(14) . 3_655 ?
O1 Er1 O7 81.12(14) . 14 ?
O1 Er1 O2 142.61(15) . 16_545 ?
O1 Er1 O4 74.31(14) . 13 ?
O1 Er1 O3 76.56(14) . 13 ?
O4 Er1 O5 121.64(14) 13 . ?
O3 Er1 O5 73.11(14) 13 . ?
O3 Er1 O2 73.33(14) 13 16_545 ?
O3 Er1 O4 53.44(14) 13 13 ?
C13 O5 Er1 89.8(4) . . ?
C13 O6 Er1 95.2(3) . . ?
C9 N2 C11 108.5(6) . . ?
C9 N2 C12 125.0(6) . . ?
C11 N2 C12 126.5(6) . . ?
C7 C6 H6 120.1 . . ?
C7 C6 C5 119.9(6) . . ?
C5 C6 H6 120.1 . . ?
C9 N1 C3 128.0(5) . . ?
C9 N1 C10 107.8(6) . . ?
C10 N1 C3 124.1(6) . . ?
C15 C14 C13 121.1(5) . . ?
C15 C14 C16 119.5(5) . . ?
C16 C14 C13 119.4(5) . . ?
O5 C13 Er1 63.9(3) . . ?
O5 C13 O6 121.1(5) . . ?
O5 C13 C14 121.6(6) . . ?
O6 C13 Er1 57.6(3) . . ?
O6 C13 C14 117.3(5) . . ?
C14 C13 Er1 170.7(4) . . ?
C14 C15 C15 120.6(3) . 11 ?
C14 C15 H15 119.7 . . ?
C15 C15 H15 119.7 11 . ?
N2 C9 N1 109.6(6) . . ?
N2 C9 H9 125.2 . . ?
N1 C9 H9 125.2 . . ?
C14 C16 H16 120.1 . . ?
C14 C16 N3 125.0(7) . . ?
C16 C16 C14 119.8(3) 11 . ?
C16 C16 H16 120.1 11 . ?
C16 C16 N3 115.1(5) 11 . ?
C5 C4 H4 119.3 . . ?
C3 C4 H4 119.3 . . ?
C3 C4 C5 121.4(6) . . ?
C6 C7 H7 119.4 . . ?
C6 C7 C2 121.3(6) . . ?
C2 C7 H7 119.4 . . ?
C6 C5 C8 119.9(6) . . ?
C4 C5 C6 118.6(6) . . ?
C4 C5 C8 121.5(6) . . ?
C4 C3 N1 118.2(6) . . ?
C4 C3 C2 120.4(6) . . ?
C2 C3 N1 121.3(6) . . ?
C7 C2 C1 118.1(6) . . ?
C3 C2 C7 118.2(6) . . ?
C3 C2 C1 123.3(6) . . ?
N1 C10 H10 127.2 . . ?
C11 C10 N1 105.6(6) . . ?
C11 C10 H10 127.2 . . ?
N2 C11 C10 108.5(7) . . ?
N2 C11 H11 125.8 . . ?
C10 C11 H11 125.8 . . ?
N2 C12 H12A 109.5 . . ?
N2 C12 H12B 109.5 . . ?
N2 C12 H12C 109.5 . . ?
H12A C12 H12B 109.5 . . ?
H12A C12 H12C 109.5 . . ?
H12B C12 H12C 109.5 . . ?
H20A C20 H20B 109.5 . . ?
H20A C20 H20C 109.5 . . ?
H20B C20 H20C 109.5 . . ?
N4 C20 H20A 109.5 . . ?
N4 C20 H20B 109.5 . . ?
N4 C20 H20C 109.5 . . ?
C17 N4 C20 125.5(15) . . ?
C17 N4 C19 109.9(13) . . ?
C19 N4 C20 124.4(15) . . ?
N4 C17 H17 125.9 . . ?
N4 C17 N3 108.1(13) . . ?
N3 C17 H17 125.9 . . ?
C17 N3 C16 124.5(11) . . ?
C17 N3 C18 110.1(12) . . ?
C18 N3 C16 125.4(11) . . ?
N4 C19 H19 127.4 . . ?
C18 C19 N4 105.3(15) . . ?
C18 C19 H19 127.4 . . ?
N3 C18 C19 106.6(15) . . ?
N3 C18 H18 126.7 . . ?
C19 C18 H18 126.7 . . ?
Er1 O7 Er1 104.97(16) . 16_545 ?
Er1 O7 Er1 103.90(15) 16_545 3_655 ?
Er1 O7 Er1 110.82(16) . 3_655 ?
C1 O2 Er1 117.2(4) . 14 ?
C1 O1 Er1 127.1(4) . . ?
O2 C1 C2 117.5(6) . . ?
O2 C1 O1 126.6(6) . . ?
O1 C1 C2 115.7(5) . . ?
C8 O4 Er1 92.0(4) . 13 ?
C8 O3 Er1 93.0(4) . 13 ?
C5 C8 Er1 179.7(5) . 13 ?
O4 C8 Er1 61.1(3) . 13 ?
O4 C8 C5 118.9(6) . . ?
O3 C8 Er1 60.5(3) . 13 ?
O3 C8 C5 119.5(5) . . ?
O3 C8 O4 121.4(6) . . ?
H9A O9 H9B 104.5 . . ?
H8A O8 H8B 104.5 . . ?
H10A O10 H10B 104.5 . . ?

loop_
_geom_bond_atom_site_label_1
_geom_bond_atom_site_label_2
_geom_bond_distance
_geom_bond_site_symmetry_2
_geom_bond_publ_flag
Er1 O5 2.519(4) . ?
Er1 O6 2.378(4) . ?
Er1 O7 2.328(4) . ?
Er1 O7 2.361(4) 3_655 ?
Er1 O7 2.337(4) 14 ?
Er1 O2 2.448(5) 16_545 ?
Er1 O1 2.331(4) . ?
Er1 O4 2.457(4) 13 ?
Er1 O3 2.445(4) 13 ?
O5 C13 1.240(7) . ?
O6 C13 1.285(8) . ?
N2 C9 1.322(9) . ?
N2 C11 1.348(10) . ?
N2 C12 1.476(9) . ?
C6 H6 0.9500 . ?
C6 C7 1.384(9) . ?
C6 C5 1.393(9) . ?
N1 C9 1.323(8) . ?
N1 C3 1.435(8) . ?
N1 C10 1.396(8) . ?
C14 C13 1.503(8) . ?
C14 C15 1.366(9) . ?
C14 C16 1.397(9) . ?
C15 C15 1.386(11) 11 ?
C15 H15 0.9500 . ?
C9 H9 0.9500 . ?
C16 C16 1.386(11) 11 ?
C16 H16 0.9500 . ?
C16 N3 1.443(12) . ?
C4 H4 0.9500 . ?
C4 C5 1.384(9) . ?
C4 C3 1.377(9) . ?
C7 H7 0.9500 . ?
C7 C2 1.395(9) . ?
C5 C8 1.486(9) . ?
C3 C2 1.390(9) . ?
C2 C1 1.524(9) . ?
C10 H10 0.9500 . ?
C10 C11 1.356(11) . ?
C11 H11 0.9500 . ?
C12 H12A 0.9800 . ?
C12 H12B 0.9800 . ?
C12 H12C 0.9800 . ?
C20 H20A 0.9800 . ?
C20 H20B 0.9800 . ?
C20 H20C 0.9800 . ?
C20 N4 1.45(2) . ?
N4 C17 1.308(19) . ?
N4 C19 1.41(2) . ?
C17 H17 0.9500 . ?
C17 N3 1.339(18) . ?
N3 C18 1.37(2) . ?
C19 H19 0.9500 . ?
C19 C18 1.38(2) . ?
C18 H18 0.9500 . ?
O2 C1 1.239(8) . ?
O1 C1 1.257(8) . ?
O4 C8 1.272(7) . ?
O3 C8 1.255(8) . ?
O9 H9A 0.8701 . ?
O9 H9B 0.8700 . ?
O8 H8A 0.8700 . ?
O8 H8B 0.8697 . ?
O10 H10A 0.8699 . ?
O10 H10B 0.8699 . ?

loop_
_geom_torsion_atom_site_label_1
_geom_torsion_atom_site_label_2
_geom_torsion_atom_site_label_3
_geom_torsion_atom_site_label_4
_geom_torsion
_geom_torsion_site_symmetry_1
_geom_torsion_site_symmetry_2
_geom_torsion_site_symmetry_3
_geom_torsion_site_symmetry_4
_geom_torsion_publ_flag
Er1 O5 C13 O6 -7.4(6) . . . . ?
Er1 O5 C13 C14 171.4(5) . . . . ?
Er1 O6 C13 O5 7.9(6) . . . . ?
Er1 O6 C13 C14 -171.0(5) . . . . ?
Er1 O2 C1 C2 170.5(4) 14 . . . ?
Er1 O2 C1 O1 -3.2(9) 14 . . . ?
Er1 O1 C1 C2 -108.4(5) . . . . ?
Er1 O1 C1 O2 65.4(8) . . . . ?
Er1 O4 C8 C5 179.7(5) 13 . . . ?
Er1 O4 C8 O3 3.8(6) 13 . . . ?
Er1 O3 C8 C5 -179.7(5) 13 . . . ?
Er1 O3 C8 O4 -3.8(6) 13 . . . ?
C6 C7 C2 C3 4.2(10) . . . . ?
C6 C7 C2 C1 -168.8(6) . . . . ?
C6 C5 C8 O4 -166.0(6) . . . . ?
C6 C5 C8 O3 10.0(9) . . . . ?
N1 C3 C2 C7 173.8(6) . . . . ?
N1 C3 C2 C1 -13.6(9) . . . . ?
N1 C10 C11 N2 -0.4(9) . . . . ?
C14 C16 N3 C17 52.3(15) . . . . ?
C14 C16 N3 C18 -126.1(13) . . . . ?
C13 C14 C15 C15 176.7(4) . . . 11 ?
C13 C14 C16 C16 -176.8(4) . . . 11 ?
C13 C14 C16 N3 0.4(11) . . . . ?
C15 C14 C13 O5 39.5(9) . . . . ?
C15 C14 C13 O6 -141.6(6) . . . . ?
C15 C14 C16 C16 1.5(7) . . . 11 ?
C15 C14 C16 N3 178.6(8) . . . . ?
C9 N2 C11 C10 0.1(9) . . . . ?
C9 N1 C3 C4 -93.0(8) . . . . ?
C9 N1 C3 C2 90.3(8) . . . . ?
C9 N1 C10 C11 0.5(9) . . . . ?
C16 C14 C13 O5 -142.3(6) . . . . ?
C16 C14 C13 O6 36.6(8) . . . . ?
C16 C14 C15 C15 -1.5(7) . . . 11 ?
C16 C16 N3 C17 -130.4(11) 11 . . . ?
C16 C16 N3 C18 51.2(14) 11 . . . ?
C16 N3 C18 C19 179.3(12) . . . . ?
C4 C5 C8 O4 14.1(9) . . . . ?
C4 C5 C8 O3 -169.9(6) . . . . ?
C4 C3 C2 C7 -2.9(9) . . . . ?
C4 C3 C2 C1 169.7(6) . . . . ?
C7 C6 C5 C4 -4.1(10) . . . . ?
C7 C6 C5 C8 176.0(6) . . . . ?
C7 C2 C1 O2 -36.1(8) . . . . ?
C7 C2 C1 O1 138.3(6) . . . . ?
C5 C6 C7 C2 -0.7(10) . . . . ?
C5 C4 C3 N1 -178.7(5) . . . . ?
C5 C4 C3 C2 -2.0(9) . . . . ?
C3 N1 C9 N2 174.8(6) . . . . ?
C3 N1 C10 C11 -175.0(7) . . . . ?
C3 C4 C5 C6 5.5(9) . . . . ?
C3 C4 C5 C8 -174.6(6) . . . . ?
C3 C2 C1 O2 151.3(6) . . . . ?
C3 C2 C1 O1 -34.3(9) . . . . ?
C10 N1 C9 N2 -0.5(8) . . . . ?
C10 N1 C3 C4 81.6(8) . . . . ?
C10 N1 C3 C2 -95.1(8) . . . . ?
C11 N2 C9 N1 0.2(8) . . . . ?
C12 N2 C9 N1 -177.0(6) . . . . ?
C12 N2 C11 C10 177.3(7) . . . . ?
C20 N4 C17 N3 -177.4(15) . . . . ?
C20 N4 C19 C18 177.9(16) . . . . ?
N4 C17 N3 C16 -178.3(11) . . . . ?
N4 C17 N3 C18 0.3(17) . . . . ?
N4 C19 C18 N3 -1.4(19) . . . . ?
C17 N4 C19 C18 1.7(19) . . . . ?
C17 N3 C18 C19 0.7(18) . . . . ?
C19 N4 C17 N3 -1.3(18) . . . . ?

loop_
_smtbx_masks_void_nr
_smtbx_masks_void_average_x
_smtbx_masks_void_average_y
_smtbx_masks_void_average_z
_smtbx_masks_void_volume
_smtbx_masks_void_count_electrons
_smtbx_masks_void_content
1 -0.862 -0.831 -0.359 3756.5 1106.2 '112 H2O'
